data_4125319
loop_
_publ_author_name
'Hu, Lin'
'Wu, Yongwei'
'Li, Zhe'
'Deng, Li'

_publ_section_title
;
 Catalytic Asymmetric Synthesis of Chiral \g-Amino Ketones via Umpolung
 Reactions of Imines
;
_journal_name_full 'Journal of the American Chemical Society'
_journal_paper_doi 10.1021/jacs.6b09754
_journal_year 2016
_chemical_absolute_configuration ad
_chemical_formula_moiety 'C16 H23 N1 O3'
_chemical_formula_sum 'C16 H23 N O3'
_chemical_formula_weight 277.36
_space_group_IT_number 19
_symmetry_cell_setting orthorhombic
_symmetry_space_group_name_Hall 'P 2ac 2ab'
_symmetry_space_group_name_H-M 'P 21 21 21'
_atom_sites_solution_hydrogens difmap
_atom_sites_solution_primary direct
_audit_creation_date 2015-08-28
_audit_creation_method CRYSTALS_ver_14.61_build_00000
_cell_angle_alpha 90
_cell_angle_beta 90
_cell_angle_gamma 90
_cell_formula_units_Z 4
_cell_length_a 5.34400(10)
_cell_length_b 10.8072(3)
_cell_length_c 26.8774(7)
_cell_measurement_reflns_used 9834
_cell_measurement_temperature 100
_cell_measurement_theta_max 67
_cell_measurement_theta_min 3
_cell_volume 1552.27(7)
_computing_cell_refinement 'Apex2 (Bruker AXS, 2006)'
_computing_data_collection 'Apex2 (Bruker AXS, 2006)'
_computing_data_reduction 'Apex2 (Bruker AXS, 2006)'
_computing_molecular_graphics 'CAMERON (Watkin et al., 1996)'
_computing_publication_material 'CRYSTALS (Betteridge et al., 2003)'
_computing_structure_refinement 'CRYSTALS (Betteridge et al., 2003)'
_computing_structure_solution 'SHELXS 86 (Sheldrick, 1986)'
_diffrn_ambient_temperature 100
_diffrn_measured_fraction_theta_full 0.976
_diffrn_measured_fraction_theta_max 0.976
_diffrn_measurement_device Area
_diffrn_measurement_device_type 'Bruker Kappa Apex2'
_diffrn_measurement_method '\f & \w scans'
_diffrn_radiation_monochromator graphite
_diffrn_radiation_type 'Cu K\a'
_diffrn_radiation_wavelength 1.54178
_diffrn_reflns_av_R_equivalents 0.059
_diffrn_reflns_limit_h_max 6
_diffrn_reflns_limit_h_min -6
_diffrn_reflns_limit_k_max 12
_diffrn_reflns_limit_k_min -12
_diffrn_reflns_limit_l_max 26
_diffrn_reflns_limit_l_min -30
_diffrn_reflns_number 29134
_diffrn_reflns_theta_full 66.858
_diffrn_reflns_theta_max 66.858
_diffrn_reflns_theta_min 3.288
_diffrn_standards_number 0
_exptl_absorpt_coefficient_mu 0.654
_exptl_absorpt_correction_T_max 0.94
_exptl_absorpt_correction_T_min 0.90
_exptl_absorpt_correction_type multi-scan
_exptl_absorpt_process_details 'SADABS (Siemens, 1996)'
_exptl_crystal_colour colorless
_exptl_crystal_density_diffrn 1.187
_exptl_crystal_density_method 'not measured'
_exptl_crystal_description 'needle fragment'
_exptl_crystal_F_000 600
_exptl_crystal_size_max 0.345
_exptl_crystal_size_mid 0.156
_exptl_crystal_size_min 0.088
_refine_diff_density_max 0.14
_refine_diff_density_min -0.11
_refine_ls_abs_structure_details 'Flack (1983), 1050 Friedel-pairs'
_refine_ls_abs_structure_Flack 0.06(14)
_refine_ls_extinction_coef 34(4)
_refine_ls_extinction_method 'Larson (1970), Equation 22'
_refine_ls_goodness_of_fit_ref 1.0142
_refine_ls_hydrogen_treatment mixed
_refine_ls_matrix_type full
_refine_ls_number_parameters 186
_refine_ls_number_reflns 2709
_refine_ls_number_restraints 0
_refine_ls_R_factor_all 0.0265
_refine_ls_R_factor_gt 0.0251
_refine_ls_shift/su_max 0.0004485
_refine_ls_shift/su_mean 0.0000773
_refine_ls_structure_factor_coef Fsqd
_refine_ls_weighting_details
;
 Method= Modified Sheldrick 
 w=1/[\s^2^(F^2^) + ( 0.03P)^2^ + 0.24P] 
 ,where P=(max(Fo^2^,0) + 2Fc^2^)/3 
;
_refine_ls_weighting_scheme calc
_refine_ls_wR_factor_all 0.0613
_refine_ls_wR_factor_gt 0.0609
_refine_ls_wR_factor_ref 0.0613
_reflns_limit_h_max 6
_reflns_limit_h_min -6
_reflns_limit_k_max 12
_reflns_limit_k_min 0
_reflns_limit_l_max 30
_reflns_limit_l_min 0
_reflns_number_gt 2607
_reflns_number_total 2709
_reflns_threshold_expression I>2.0\s(I)
_oxford_diffrn_Wilson_B_factor 0.00
_oxford_diffrn_Wilson_scale 0.00
_oxford_refine_ls_r_factor_ref 0.0265
_oxford_refine_ls_scale 0.7358(17)
_oxford_reflns_number_all 2709
_oxford_reflns_threshold_expression_ref I>-10.0\s(I)
_oxford_structure_analysis_title 'zsl in P2(1)2(1)2(1)'
_cod_data_source_file ja6b09754_si_003.cif
_cod_data_source_block lhu_06_95_02
_cod_original_sg_symbol_H-M 'P 21 21 21 '
_cod_original_formula_sum 'C16 H23 N1 O3'
_cod_database_code 4125319

loop_
_symmetry_equiv_pos_as_xyz
x,y,z
x+1/2,-y+1/2,-z
-x,y+1/2,-z+1/2
-x+1/2,-y,z+1/2

loop_
_atom_site_label
_atom_site_type_symbol
_atom_site_fract_x
_atom_site_fract_y
_atom_site_fract_z
_atom_site_U_iso_or_equiv
_atom_site_occupancy
_atom_site_adp_type
_atom_site_refinement_flags_posn
O1 O 0.63305(17) 0.34398(8) 0.47300(3) 0.0261 1.0000 Uani .
O2 O 0.74704(15) 0.50024(8) 0.32800(3) 0.0232 1.0000 Uani .
O3 O 0.44955(15) 0.46462(8) 0.26871(3) 0.0229 1.0000 Uani .
N1 N 0.32917(18) 0.51517(9) 0.34427(4) 0.0163 1.0000 Uani .
C1 C 0.2894(2) 0.67131(10) 0.41183(4) 0.0144 1.0000 Uani .
C2 C 0.0712(2) 0.72837(10) 0.39494(4) 0.0160 1.0000 Uani .
C3 C 0.0128(2) 0.84769(11) 0.41063(4) 0.0184 1.0000 Uani .
C4 C 0.1687(2) 0.91004(10) 0.44338(4) 0.0190 1.0000 Uani .
C5 C 0.3853(2) 0.85284(11) 0.46037(4) 0.0197 1.0000 Uani .
C6 C 0.4445(2) 0.73446(10) 0.44457(4) 0.0170 1.0000 Uani .
C7 C 0.3566(2) 0.53910(10) 0.39746(4) 0.0152 1.0000 Uani .
C8 C 0.2003(2) 0.44643(11) 0.42758(4) 0.0188 1.0000 Uani .
C9 C 0.2803(2) 0.31275(11) 0.41969(5) 0.0204 1.0000 Uani .
C10 C 0.5318(2) 0.28062(10) 0.44180(5) 0.0200 1.0000 Uani .
C11 C 0.6505(3) 0.16325(12) 0.42305(6) 0.0331 1.0000 Uani .
C12 C 0.5288(2) 0.49397(10) 0.31471(4) 0.0168 1.0000 Uani .
C13 C 0.6298(2) 0.43218(12) 0.22910(5) 0.0220 1.0000 Uani .
C14 C 0.4570(2) 0.40051(15) 0.18598(5) 0.0330 1.0000 Uani .
C15 C 0.7837(2) 0.31987(12) 0.24405(5) 0.0265 1.0000 Uani .
C16 C 0.7910(3) 0.54327(13) 0.21646(5) 0.0282 1.0000 Uani .
H11 H 0.182(3) 0.5069(13) 0.3318(5) 0.018(3) 1.0000 Uiso .
H21 H -0.0397 0.6859 0.3736 0.0192 1.0000 Uiso R
H31 H -0.1388 0.8869 0.3999 0.0210 1.0000 Uiso R
H41 H 0.1291 0.9906 0.4548 0.0241 1.0000 Uiso R
H51 H 0.4958 0.8958 0.4832 0.0230 1.0000 Uiso R
H61 H 0.5930 0.6962 0.4551 0.0196 1.0000 Uiso R
H71 H 0.5326 0.5253 0.4052 0.0170 1.0000 Uiso R
H81 H 0.2176 0.4664 0.4628 0.0212 1.0000 Uiso R
H82 H 0.0245 0.4573 0.4183 0.0240 1.0000 Uiso R
H91 H 0.1625 0.2581 0.4355 0.0278 1.0000 Uiso R
H92 H 0.2782 0.2939 0.3843 0.0259 1.0000 Uiso R
H111 H 0.5227 0.1022 0.4184 0.0495 1.0000 Uiso R
H112 H 0.7823 0.1345 0.4463 0.0500 1.0000 Uiso R
H113 H 0.7271 0.1812 0.3909 0.0476 1.0000 Uiso R
H141 H 0.5584 0.3787 0.1573 0.0477 1.0000 Uiso R
H142 H 0.3479 0.4731 0.1791 0.0501 1.0000 Uiso R
H143 H 0.3525 0.3304 0.1954 0.0495 1.0000 Uiso R
H151 H 0.8761 0.2900 0.2155 0.0396 1.0000 Uiso R
H152 H 0.6732 0.2534 0.2551 0.0402 1.0000 Uiso R
H153 H 0.9000 0.3415 0.2707 0.0384 1.0000 Uiso R
H161 H 0.8838 0.5240 0.1861 0.0410 1.0000 Uiso R
H162 H 0.6888 0.6144 0.2104 0.0428 1.0000 Uiso R
H163 H 0.9041 0.5615 0.2432 0.0424 1.0000 Uiso R

loop_
_atom_site_aniso_label
_atom_site_aniso_U_11
_atom_site_aniso_U_22
_atom_site_aniso_U_33
_atom_site_aniso_U_23
_atom_site_aniso_U_13
_atom_site_aniso_U_12
O1 0.0269(5) 0.0248(4) 0.0265(5) 0.0016(4) -0.0050(4) -0.0026(4)
O2 0.0128(4) 0.0370(5) 0.0198(4) -0.0084(3) 0.0006(3) -0.0010(4)
O3 0.0129(4) 0.0396(5) 0.0161(4) -0.0092(3) 0.0011(3) 0.0010(4)
N1 0.0108(5) 0.0229(5) 0.0152(5) -0.0033(4) -0.0008(4) 0.0008(4)
C1 0.0140(5) 0.0173(5) 0.0118(5) 0.0018(4) 0.0039(4) -0.0010(4)
C2 0.0134(5) 0.0202(5) 0.0145(6) 0.0001(4) -0.0007(4) -0.0022(4)
C3 0.0153(5) 0.0207(5) 0.0191(6) 0.0036(4) 0.0020(4) 0.0024(5)
C4 0.0214(6) 0.0165(5) 0.0189(6) -0.0003(4) 0.0051(4) -0.0008(5)
C5 0.0217(6) 0.0213(6) 0.0161(6) -0.0023(4) -0.0006(4) -0.0056(5)
C6 0.0135(5) 0.0218(5) 0.0156(6) 0.0031(4) -0.0006(4) -0.0004(4)
C7 0.0128(5) 0.0191(5) 0.0137(5) -0.0002(4) 0.0000(4) 0.0007(4)
C8 0.0179(5) 0.0195(5) 0.0191(6) 0.0013(4) 0.0042(4) 0.0006(4)
C9 0.0195(6) 0.0185(6) 0.0231(6) 0.0007(4) 0.0015(5) -0.0028(5)
C10 0.0194(6) 0.0158(5) 0.0248(7) 0.0047(4) 0.0035(5) -0.0029(5)
C11 0.0230(6) 0.0194(6) 0.0568(9) -0.0037(6) 0.0004(6) 0.0006(5)
C12 0.0155(5) 0.0184(5) 0.0164(6) -0.0028(4) 0.0004(4) -0.0004(4)
C13 0.0145(6) 0.0355(7) 0.0160(6) -0.0069(5) 0.0033(4) 0.0029(5)
C14 0.0187(6) 0.0607(9) 0.0196(7) -0.0142(6) 0.0007(5) 0.0024(6)
C15 0.0243(6) 0.0301(6) 0.0252(7) -0.0071(5) 0.0047(5) 0.0015(5)
C16 0.0259(7) 0.0341(7) 0.0247(7) -0.0009(5) 0.0071(5) 0.0017(5)

loop_
_atom_type_symbol
_atom_type_scat_dispersion_real
_atom_type_scat_dispersion_imag
_atom_type_scat_Cromer_Mann_a1
_atom_type_scat_Cromer_Mann_b1
_atom_type_scat_Cromer_Mann_a2
_atom_type_scat_Cromer_Mann_b2
_atom_type_scat_Cromer_Mann_a3
_atom_type_scat_Cromer_Mann_b3
_atom_type_scat_Cromer_Mann_a4
_atom_type_scat_Cromer_Mann_b4
_atom_type_scat_Cromer_Mann_c
_atom_type_scat_source
C 0.0181 0.0091 2.3100 20.8439 1.0200 10.2075 1.5886 0.5687 0.8650 51.6512 0.2156 'International Tables Vol C 4.2.6.8 and 6.1.1.4'
H 0.0000 0.0000 0.4930 10.5109 0.3229 26.1257 0.1402 3.1424 0.0408 57.7998 0.0030 'International Tables Vol C 4.2.6.8 and 6.1.1.4'
N 0.0311 0.0180 12.2126 0.0057 3.1322 9.8933 2.0125 28.9975 1.1663 0.5826 -11.5290 'International Tables Vol C 4.2.6.8 and 6.1.1.4'
O 0.0492 0.0322 3.0485 13.2771 2.2868 5.7011 1.5463 0.3239 0.8670 32.9089 0.2508 'International Tables Vol C 4.2.6.8 and 6.1.1.4'

loop_
_geom_angle_atom_site_label_1
_geom_angle_atom_site_label_2
_geom_angle_atom_site_label_3
_geom_angle
_geom_angle_publ_flag
C12 O3 C13 120.88(9) yes
C7 N1 C12 121.82(10) yes
C7 N1 H11 119.5(9) no
C12 N1 H11 118.4(9) no
C2 C1 C6 119.22(10) yes
C2 C1 C7 121.93(10) yes
C6 C1 C7 118.78(10) yes
C1 C2 C3 119.87(11) yes
C1 C2 H21 120.5 no
C3 C2 H21 119.6 no
C2 C3 C4 120.53(11) yes
C2 C3 H31 120.5 no
C4 C3 H31 119.0 no
C3 C4 C5 119.53(11) yes
C3 C4 H41 121.2 no
C5 C4 H41 119.2 no
C4 C5 C6 120.03(11) yes
C4 C5 H51 120.1 no
C6 C5 H51 119.8 no
C1 C6 C5 120.81(11) yes
C1 C6 H61 118.6 no
C5 C6 H61 120.5 no
C1 C7 N1 113.02(9) yes
C1 C7 C8 110.50(9) yes
N1 C7 C8 110.26(9) yes
C1 C7 H71 108.5 no
N1 C7 H71 106.1 no
C8 C7 H71 108.2 no
C7 C8 C9 113.17(9) yes
C7 C8 H81 108.4 no
C9 C8 H81 108.6 no
C7 C8 H82 108.0 no
C9 C8 H82 110.4 no
H81 C8 H82 108.1 no
C8 C9 C10 114.42(10) yes
C8 C9 H91 109.7 no
C10 C9 H91 105.5 no
C8 C9 H92 109.4 no
C10 C9 H92 110.3 no
H91 C9 H92 107.2 no
C9 C10 O1 122.72(11) yes
C9 C10 C11 115.92(11) yes
O1 C10 C11 121.36(12) yes
C10 C11 H111 108.9 no
C10 C11 H112 110.6 no
H111 C11 H112 111.8 no
C10 C11 H113 107.8 no
H111 C11 H113 108.8 no
H112 C11 H113 108.8 no
N1 C12 O3 109.43(9) yes
N1 C12 O2 124.96(10) yes
O3 C12 O2 125.61(10) yes
O3 C13 C14 101.93(10) yes
O3 C13 C15 110.58(10) yes
C14 C13 C15 110.50(11) yes
O3 C13 C16 110.11(10) yes
C14 C13 C16 110.64(11) yes
C15 C13 C16 112.58(11) yes
C13 C14 H141 108.7 no
C13 C14 H142 108.7 no
H141 C14 H142 111.7 no
C13 C14 H143 108.9 no
H141 C14 H143 109.7 no
H142 C14 H143 109.0 no
C13 C15 H151 109.4 no
C13 C15 H152 109.9 no
H151 C15 H152 107.7 no
C13 C15 H153 110.3 no
H151 C15 H153 109.7 no
H152 C15 H153 109.8 no
C13 C16 H161 107.8 no
C13 C16 H162 110.5 no
H161 C16 H162 108.6 no
C13 C16 H163 110.6 no
H161 C16 H163 110.5 no
H162 C16 H163 108.8 no

loop_
_geom_bond_atom_site_label_1
_geom_bond_atom_site_label_2
_geom_bond_distance
_geom_bond_publ_flag
O1 C10 1.2103(16) yes
O2 C12 1.2218(14) yes
O3 C12 1.3449(14) yes
O3 C13 1.4778(13) yes
N1 C7 1.4600(15) yes
N1 C12 1.3495(15) yes
N1 H11 0.857(16) no
C1 C2 1.3952(16) yes
C1 C6 1.3882(16) yes
C1 C7 1.5230(15) yes
C2 C3 1.3922(16) yes
C2 H21 0.944 no
C3 C4 1.3864(17) yes
C3 H31 0.959 no
C4 C5 1.3898(17) yes
C4 H41 0.948 no
C5 C6 1.3846(16) yes
C5 H51 0.969 no
C6 H61 0.938 no
C7 C8 1.5347(15) yes
C7 H71 0.975 no
C8 C9 1.5213(16) yes
C8 H81 0.974 no
C8 H82 0.979 no
C9 C10 1.5101(17) yes
C9 H91 0.962 no
C9 H92 0.972 no
C10 C11 1.5051(18) yes
C11 H111 0.958 no
C11 H112 0.992 no
C11 H113 0.975 no
C13 C14 1.5208(17) yes
C13 C15 1.5202(18) yes
C13 C16 1.5163(19) yes
C14 H141 0.971 no
C14 H142 0.995 no
C14 H143 0.975 no
C15 H151 0.969 no
C15 H152 0.976 no
C15 H153 0.977 no
C16 H161 0.977 no
C16 H162 0.957 no
C16 H163 0.960 no
